data_7050098
loop_
_publ_author_name
'Lee, Sang-Ok'
'Kariuki, Benson M.'
'Harris, Kenneth D. M.'

_publ_section_title
;
 Hydrogen-bonded chains of \a,\w-diaminoalkane and
 \a,\w-dihydroxyalkane guest molecules lead to disrupted tunnel
 structures in urea inclusion compounds
;
_journal_issue 10
_journal_name_full 'New Journal of Chemistry'
_journal_page_first 1266
_journal_paper_doi 10.1039/b502004m
_journal_volume 29
_journal_year 2005
_chemical_formula_moiety '7(C1 H4 N2 O1), C8 H20 N2, C2 H6 O2'
_chemical_formula_sum 'C17 H54 N16 O9'
_chemical_formula_weight 626.76
_chemical_name_systematic
;
?
;
_space_group_IT_number 33
_symmetry_cell_setting orthorhombic
_symmetry_space_group_name_Hall 'P 2c -2n'
_symmetry_space_group_name_H-M 'P n a 21'
_atom_sites_solution_hydrogens geom
_atom_sites_solution_primary direct
_atom_sites_solution_secondary difmap
_audit_creation_method SHELXL-97
_cell_angle_alpha 90.00
_cell_angle_beta 90.00
_cell_angle_gamma 90.00
_cell_formula_units_Z 4
_cell_length_a 14.5312(12)
_cell_length_b 8.0457(7)
_cell_length_c 28.962(2)
_cell_measurement_reflns_used 4238
_cell_measurement_temperature 296(2)
_cell_measurement_theta_max 70.55
_cell_measurement_theta_min 3.05
_cell_volume 3386.1(5)
_computing_cell_refinement SAINTPLUS
_computing_data_collection SMART
_computing_data_reduction SAINTPLUS
_computing_structure_refinement SHELXTL
_computing_structure_solution SHELXTL
_diffrn_ambient_temperature 296(2)
_diffrn_measured_fraction_theta_full 0.984
_diffrn_measured_fraction_theta_max 0.984
_diffrn_measurement_device_type 'Bruker Smart 6000 CCD'
_diffrn_measurement_method 'CCD scans'
_diffrn_radiation_monochromator graphite
_diffrn_radiation_source 'fine-focus sealed tube'
_diffrn_radiation_type CuK\a
_diffrn_radiation_wavelength 1.54178
_diffrn_reflns_av_R_equivalents 0.0371
_diffrn_reflns_av_sigmaI/netI 0.0350
_diffrn_reflns_limit_h_max 17
_diffrn_reflns_limit_h_min -16
_diffrn_reflns_limit_k_max 9
_diffrn_reflns_limit_k_min -9
_diffrn_reflns_limit_l_max 33
_diffrn_reflns_limit_l_min -29
_diffrn_reflns_number 20612
_diffrn_reflns_theta_full 70.55
_diffrn_reflns_theta_max 70.55
_diffrn_reflns_theta_min 3.05
_exptl_absorpt_coefficient_mu 0.835
_exptl_absorpt_correction_T_max 0.9064
_exptl_absorpt_correction_T_min 0.7312
_exptl_absorpt_correction_type empirical
_exptl_absorpt_process_details 'Sadabs in SaintPlus'
_exptl_crystal_colour clear
_exptl_crystal_density_diffrn 1.229
_exptl_crystal_density_method 'not measured'
_exptl_crystal_description block
_exptl_crystal_F_000 1360
_exptl_crystal_size_max 0.40
_exptl_crystal_size_mid 0.30
_exptl_crystal_size_min 0.12
_refine_diff_density_max 0.318
_refine_diff_density_min -0.295
_refine_diff_density_rms 0.048
_refine_ls_abs_structure_details 'Flack H D (1983), Acta Cryst. A39, 876-881'
_refine_ls_abs_structure_Flack 0.0(3)
_refine_ls_extinction_method none
_refine_ls_goodness_of_fit_ref 1.023
_refine_ls_hydrogen_treatment mixed
_refine_ls_matrix_type full
_refine_ls_number_parameters 383
_refine_ls_number_reflns 5622
_refine_ls_number_restraints 10
_refine_ls_restrained_S_all 1.072
_refine_ls_R_factor_all 0.0751
_refine_ls_R_factor_gt 0.0542
_refine_ls_shift/su_max 0.015
_refine_ls_shift/su_mean 0.003
_refine_ls_structure_factor_coef Fsqd
_refine_ls_weighting_details 'calc w=1/[\s^2^(Fo^2^)+(0.1053P)^2^+0.4957P] where P=(Fo^2^+2Fc^2^)/3'
_refine_ls_weighting_scheme calc
_refine_ls_wR_factor_gt 0.1484
_refine_ls_wR_factor_ref 0.1705
_reflns_number_gt 4238
_reflns_number_total 5622
_reflns_threshold_expression >2sigma(I)
_cod_data_source_file b502004m.txt
_cod_data_source_block s1pna21
_cod_depositor_comments
;
The following automatic conversions were performed:
'_symmetry_cell_setting' value 'Orthorhombic' changed to 'orthorhombic'
according to '/home/saulius/struct/CIF-dictionaries/cif_core.dic'
dictionary named 'cif_core.dic' version 2.4.1 from
2010-06-29.

'_exptl_absorpt_correction_type' value 'Empirical' changed to
'empirical' according to
'/home/saulius/struct/CIF-dictionaries/cif_core.dic' dictionary named
'cif_core.dic' version 2.4.1 from 2010-06-29.

Automatic conversion script
Id: cif_fix_enum 1527 2010-12-29 10:47:43Z saulius 
;
_cod_original_sg_symbol_H-M Pna21
_cod_database_code 7050098

loop_
_symmetry_equiv_pos_as_xyz
'x, y, z'
'-x, -y, z+1/2'
'-x+1/2, y+1/2, z+1/2'
'x+1/2, -y+1/2, z'

loop_
_atom_site_label
_atom_site_type_symbol
_atom_site_fract_x
_atom_site_fract_y
_atom_site_fract_z
_atom_site_U_iso_or_equiv
_atom_site_adp_type
_atom_site_occupancy
_atom_site_symmetry_multiplicity
_atom_site_calc_flag
_atom_site_refinement_flags
_atom_site_disorder_assembly
_atom_site_disorder_group
C1 C 0.0507(2) 0.0058(4) 0.74415(13) 0.0497(8) Uani 1 1 d . . .
C2 C 0.9099(2) 0.9607(4) 0.62174(12) 0.0518(8) Uani 1 1 d . . .
C3 C 0.4585(2) 0.3881(4) 0.87757(12) 0.0509(8) Uani 1 1 d . . .
C4 C 0.2582(2) 0.0064(4) 0.93479(13) 0.0522(8) Uani 1 1 d . . .
C5 C 0.3554(2) 0.8761(4) 0.80846(12) 0.0513(8) Uani 1 1 d . . .
C6 C 0.8272(2) 1.4336(5) 0.67942(14) 0.0597(9) Uani 1 1 d . . .
C7 C 0.0184(2) 0.1623(5) 0.49860(12) 0.0525(8) Uani 1 1 d . . .
O1 O -0.03502(16) 0.0258(3) 0.74792(8) 0.0558(6) Uani 1 1 d . . .
O2 O 0.96273(17) 1.0831(3) 0.62519(8) 0.0577(6) Uani 1 1 d . . .
O3 O 0.50294(18) 0.5205(3) 0.87289(8) 0.0540(6) Uani 1 1 d . . .
O4 O 0.34455(16) 0.0170(3) 0.93030(8) 0.0539(6) Uani 1 1 d . . .
O5 O 0.30955(18) 1.0076(3) 0.80781(9) 0.0583(6) Uani 1 1 d . . .
O6 O 0.78506(16) 1.5640(3) 0.68701(9) 0.0583(6) Uani 1 1 d . . .
O7 O -0.02342(17) 0.0278(3) 0.49759(8) 0.0601(7) Uani 1 1 d . . .
N1 N 0.1033(2) -0.0186(4) 0.78097(11) 0.0646(9) Uani 1 1 d . . .
H1A H 0.0790 -0.0211 0.8080 0.078 Uiso 1 1 calc R . .
H1B H 0.1617 -0.0320 0.7778 0.078 Uiso 1 1 calc R . .
N2 N 0.0908(2) 0.0073(4) 0.70233(12) 0.0652(8) Uani 1 1 d . . .
H2A H 0.0580 0.0220 0.6780 0.078 Uiso 1 1 calc R . .
H2B H 0.1493 -0.0063 0.6999 0.078 Uiso 1 1 calc R . .
N3 N 0.8732(2) 0.8909(4) 0.65962(11) 0.0691(9) Uani 1 1 d . . .
H3A H 0.8860 0.9301 0.6865 0.083 Uiso 1 1 calc R . .
H3B H 0.8370 0.8069 0.6570 0.083 Uiso 1 1 calc R . .
N4 N 0.8886(2) 0.8937(5) 0.58136(11) 0.0688(9) Uani 1 1 d . . .
H4A H 0.9113 0.9341 0.5563 0.083 Uiso 1 1 calc R . .
H4B H 0.8521 0.8096 0.5802 0.083 Uiso 1 1 calc R . .
N5 N 0.4216(2) 0.3134(4) 0.84073(11) 0.0637(8) Uani 1 1 d . . .
H5A H 0.4283 0.3561 0.8137 0.076 Uiso 1 1 calc R . .
H5B H 0.3911 0.2225 0.8440 0.076 Uiso 1 1 calc R . .
N6 N 0.4473(2) 0.3191(4) 0.91863(11) 0.0662(8) Uani 1 1 d . . .
H6A H 0.4708 0.3651 0.9427 0.079 Uiso 1 1 calc R . .
H6B H 0.4166 0.2282 0.9213 0.079 Uiso 1 1 calc R . .
N7 N 0.2042(2) 0.0090(4) 0.89744(11) 0.0666(9) Uani 1 1 d . . .
H7A H 0.2282 0.0179 0.8704 0.080 Uiso 1 1 calc R . .
H7B H 0.1455 0.0018 0.9004 0.080 Uiso 1 1 calc R . .
N8 N 0.2197(2) -0.0083(5) 0.97603(12) 0.0738(10) Uani 1 1 d . . .
H8A H 0.2535 -0.0108 1.0004 0.089 Uiso 1 1 calc R . .
H8B H 0.1608 -0.0154 0.9784 0.089 Uiso 1 1 calc R . .
N9 N 0.3974(2) 0.8241(4) 0.84664(11) 0.0687(9) Uani 1 1 d . . .
H9A H 0.3934 0.8814 0.8716 0.082 Uiso 1 1 calc R . .
H9B H 0.4285 0.7333 0.8463 0.082 Uiso 1 1 calc R . .
N10 N 0.3653(2) 0.7859(4) 0.77011(11) 0.0658(9) Uani 1 1 d . . .
H10A H 0.3401 0.8182 0.7448 0.079 Uiso 1 1 calc R . .
H10B H 0.3969 0.6955 0.7707 0.079 Uiso 1 1 calc R . .
N11 N 0.8470(3) 1.3868(5) 0.63601(14) 0.0850(11) Uani 1 1 d . . .
H11A H 0.8302 1.4479 0.6131 0.102 Uiso 1 1 calc R . .
H11B H 0.8763 1.2957 0.6311 0.102 Uiso 1 1 calc R . .
N12 N 0.8527(2) 1.3331(5) 0.71364(13) 0.0755(10) Uani 1 1 d . . .
H12A H 0.8398 1.3585 0.7418 0.091 Uiso 1 1 calc R . .
H12B H 0.8820 1.2428 0.7076 0.091 Uiso 1 1 calc R . .
N13 N 0.0521(3) 0.2258(5) 0.45901(12) 0.0764(10) Uani 1 1 d . . .
H13A H 0.0446 0.1733 0.4334 0.092 Uiso 1 1 calc R . .
H13B H 0.0812 0.3189 0.4593 0.092 Uiso 1 1 calc R . .
N14 N 0.0335(2) 0.2446(5) 0.53699(12) 0.0725(9) Uani 1 1 d . . .
H14A H 0.0141 0.2057 0.5629 0.087 Uiso 1 1 calc R . .
H14B H 0.0627 0.3375 0.5363 0.087 Uiso 1 1 calc R . .
C8 C 0.6154(3) 0.7920(6) 0.55033(18) 0.0837(13) Uani 1 1 d . . .
H8C H 0.6173 0.7573 0.5183 0.100 Uiso 1 1 calc R . .
H8D H 0.5512 0.7983 0.5594 0.100 Uiso 1 1 calc R . .
C9 C 0.6623(3) 0.6618(6) 0.57933(17) 0.0810(13) Uani 1 1 d . . .
H9C H 0.6583 0.6947 0.6115 0.097 Uiso 1 1 calc R . .
H9D H 0.6290 0.5579 0.5760 0.097 Uiso 1 1 calc R . .
O8 O 0.6544(2) 0.9520(4) 0.55380(10) 0.0760(8) Uani 1 1 d . . .
H8 H 0.6591 0.9779 0.5811 0.114 Uiso 1 1 calc R . .
O9 O 0.7550(2) 0.6340(4) 0.56831(11) 0.0765(8) Uani 1 1 d . . .
H9 H 0.7584 0.5837 0.5437 0.115 Uiso 1 1 calc R . .
C10 C 0.6548(6) 1.0277(11) 0.9635(3) 0.133(2) Uani 1 1 d D . .
H10C H 0.6607 1.1465 0.9587 0.159 Uiso 1 1 calc R . .
H10D H 0.6013 1.0086 0.9828 0.159 Uiso 1 1 calc R . .
C11 C 0.6412(14) 0.9428(17) 0.9176(4) 0.281(9) Uani 1 1 d D . .
H11C H 0.6697 0.8338 0.9187 0.337 Uiso 1 1 calc R . .
H11D H 0.5759 0.9270 0.9124 0.337 Uiso 1 1 calc R . .
C12 C 0.6792(9) 1.0341(14) 0.8796(3) 0.206(6) Uani 1 1 d D . .
H12C H 0.7456 1.0401 0.8828 0.248 Uiso 1 1 calc R . .
H12D H 0.6552 1.1466 0.8798 0.248 Uiso 1 1 calc R . .
C13 C 0.6547(9) 0.9498(13) 0.8339(3) 0.177(4) Uani 1 1 d D . .
H13C H 0.6951 0.8558 0.8284 0.212 Uiso 1 1 calc R . .
H13D H 0.5917 0.9100 0.8347 0.212 Uiso 1 1 calc R . .
C14 C 0.6657(12) 1.0712(16) 0.7982(3) 0.260(9) Uani 1 1 d D . .
H14C H 0.7217 1.1338 0.8035 0.312 Uiso 1 1 calc R . .
H14D H 0.6144 1.1482 0.7990 0.312 Uiso 1 1 calc R . .
C15 C 0.6702(9) 0.9864(15) 0.7501(3) 0.201(5) Uani 1 1 d D . .
H15A H 0.7251 1.0230 0.7340 0.242 Uiso 1 1 calc R . .
H15B H 0.6741 0.8668 0.7540 0.242 Uiso 1 1 calc R . .
C16 C 0.5934(7) 1.0252(14) 0.7242(3) 0.169(4) Uani 1 1 d D . .
H16A H 0.5846 1.1447 0.7254 0.203 Uiso 1 1 calc R . .
H16B H 0.5403 0.9742 0.7387 0.203 Uiso 1 1 calc R . .
C17 C 0.5952(6) 0.9733(11) 0.6744(2) 0.134(3) Uani 1 1 d D . .
H17A H 0.6183 0.8602 0.6731 0.161 Uiso 1 1 calc R . .
H17B H 0.5322 0.9708 0.6634 0.161 Uiso 1 1 calc R . .
N15 N 0.7340(6) 0.9677(10) 0.9861(3) 0.181(4) Uani 1 1 d D . .
H15C H 0.7832 0.9859 0.9686 0.271 Uiso 1 1 calc R . .
H15D H 0.7280 0.8591 0.9912 0.271 Uiso 1 1 calc R . .
N16 N 0.6480(5) 1.0710(8) 0.64252(19) 0.140(2) Uani 1 1 d D . .
H16C H 0.7007 1.1013 0.6557 0.210 Uiso 1 1 calc R . .
H16D H 0.6161 1.1612 0.6347 0.210 Uiso 1 1 calc R . .

loop_
_atom_site_aniso_label
_atom_site_aniso_U_11
_atom_site_aniso_U_22
_atom_site_aniso_U_33
_atom_site_aniso_U_23
_atom_site_aniso_U_13
_atom_site_aniso_U_12
C1 0.0479(19) 0.0474(18) 0.054(2) -0.0007(15) 0.0021(14) -0.0010(14)
C2 0.0485(17) 0.058(2) 0.048(2) 0.0031(16) 0.0039(15) 0.0016(15)
C3 0.0464(18) 0.0492(18) 0.057(2) -0.0008(16) 0.0019(15) 0.0036(15)
C4 0.0521(19) 0.0523(19) 0.0522(19) -0.0044(15) -0.0024(15) -0.0018(15)
C5 0.0529(19) 0.054(2) 0.0466(19) 0.0012(15) -0.0006(14) 0.0041(16)
C6 0.0491(18) 0.060(2) 0.070(3) -0.0041(19) -0.0054(17) -0.0036(17)
C7 0.0499(17) 0.061(2) 0.0469(19) 0.0046(16) -0.0002(14) -0.0067(16)
O1 0.0458(13) 0.0682(15) 0.0535(14) 0.0024(12) 0.0006(11) -0.0033(11)
O2 0.0626(15) 0.0613(15) 0.0490(14) 0.0028(12) -0.0008(11) -0.0109(12)
O3 0.0545(13) 0.0561(15) 0.0513(14) 0.0000(11) -0.0024(10) -0.0065(11)
O4 0.0479(13) 0.0609(14) 0.0528(14) -0.0011(11) 0.0006(10) -0.0002(10)
O5 0.0678(16) 0.0579(15) 0.0492(14) -0.0040(11) -0.0020(11) 0.0132(12)
O6 0.0573(13) 0.0587(14) 0.0590(15) -0.0017(11) 0.0028(11) 0.0041(12)
O7 0.0642(15) 0.0711(17) 0.0449(14) 0.0029(12) 0.0050(11) -0.0144(12)
N1 0.0469(16) 0.092(2) 0.0555(19) 0.0028(16) -0.0048(13) 0.0056(15)
N2 0.0526(17) 0.089(2) 0.0536(18) 0.0055(16) 0.0079(13) 0.0017(16)
N3 0.083(2) 0.078(2) 0.0461(18) 0.0052(16) 0.0062(15) -0.0245(18)
N4 0.070(2) 0.089(2) 0.0474(18) 0.0009(16) 0.0008(14) -0.0239(18)
N5 0.0655(18) 0.0650(19) 0.0605(19) -0.0046(16) -0.0048(14) -0.0141(15)
N6 0.078(2) 0.0638(19) 0.0563(19) 0.0067(15) -0.0011(16) -0.0107(15)
N7 0.0490(17) 0.095(3) 0.0562(19) -0.0028(16) -0.0083(14) 0.0048(16)
N8 0.0573(18) 0.109(3) 0.055(2) -0.0057(17) 0.0026(15) -0.0009(19)
N9 0.079(2) 0.074(2) 0.0536(19) -0.0024(16) -0.0130(16) 0.0241(17)
N10 0.087(2) 0.0615(19) 0.0489(19) -0.0041(14) -0.0035(15) 0.0178(17)
N11 0.102(3) 0.082(3) 0.071(3) -0.0125(19) 0.009(2) 0.019(2)
N12 0.079(2) 0.061(2) 0.087(3) 0.0041(18) -0.0111(18) 0.0081(17)
N13 0.104(3) 0.073(2) 0.0520(19) 0.0052(16) 0.0095(18) -0.029(2)
N14 0.092(2) 0.072(2) 0.0536(19) -0.0007(16) 0.0043(16) -0.0245(19)
C8 0.072(3) 0.090(3) 0.089(3) 0.006(3) -0.015(2) -0.014(2)
C9 0.086(3) 0.075(3) 0.082(3) 0.001(2) 0.013(2) -0.019(2)
O8 0.088(2) 0.081(2) 0.0590(18) 0.0073(14) -0.0008(15) -0.0027(16)
O9 0.0823(19) 0.078(2) 0.0690(19) -0.0052(15) -0.0023(14) -0.0113(15)
C10 0.151(7) 0.145(6) 0.101(5) -0.014(4) -0.015(5) 0.001(5)
C11 0.43(3) 0.184(12) 0.232(17) -0.067(12) -0.041(18) -0.056(14)
C12 0.284(14) 0.166(9) 0.170(10) -0.059(8) 0.104(10) -0.083(9)
C13 0.206(10) 0.166(9) 0.159(9) -0.047(8) 0.014(7) -0.017(8)
C14 0.43(3) 0.203(14) 0.148(10) -0.008(10) -0.102(13) 0.002(15)
C15 0.257(14) 0.219(11) 0.128(8) -0.027(7) -0.047(9) 0.059(10)
C16 0.174(8) 0.226(11) 0.106(6) -0.031(6) 0.008(6) 0.039(8)
C17 0.141(6) 0.170(7) 0.092(5) -0.002(4) 0.005(4) 0.026(5)
N15 0.178(7) 0.199(7) 0.165(7) -0.088(6) -0.036(6) 0.054(6)
N16 0.205(7) 0.128(5) 0.087(4) -0.011(3) 0.006(4) -0.017(5)

loop_
_atom_type_symbol
_atom_type_description
_atom_type_scat_dispersion_real
_atom_type_scat_dispersion_imag
_atom_type_scat_source
C C 0.0181 0.0091 'International Tables Vol C Tables 4.2.6.8 and 6.1.1.4'
H H 0.0000 0.0000 'International Tables Vol C Tables 4.2.6.8 and 6.1.1.4'
O O 0.0492 0.0322 'International Tables Vol C Tables 4.2.6.8 and 6.1.1.4'
N N 0.0311 0.0180 'International Tables Vol C Tables 4.2.6.8 and 6.1.1.4'

loop_
_geom_angle_atom_site_label_1
_geom_angle_atom_site_label_2
_geom_angle_atom_site_label_3
_geom_angle
_geom_angle_site_symmetry_1
_geom_angle_site_symmetry_3
_geom_angle_publ_flag
O1 C1 N1 121.2(3) . . ?
O1 C1 N2 120.3(3) . . ?
N1 C1 N2 118.4(3) . . ?
O2 C2 N4 122.3(3) . . ?
O2 C2 N3 120.5(3) . . ?
N4 C2 N3 117.3(3) . . ?
O3 C3 N6 121.2(3) . . ?
O3 C3 N5 120.2(3) . . ?
N6 C3 N5 118.6(3) . . ?
O4 C4 N8 121.3(3) . . ?
O4 C4 N7 119.9(3) . . ?
N8 C4 N7 118.9(3) . . ?
O5 C5 N9 121.5(3) . . ?
O5 C5 N10 120.3(3) . . ?
N9 C5 N10 118.1(3) . . ?
O6 C6 N12 121.4(4) . . ?
O6 C6 N11 120.7(4) . . ?
N12 C6 N11 117.8(4) . . ?
O7 C7 N14 122.8(3) . . ?
O7 C7 N13 119.3(3) . . ?
N14 C7 N13 117.9(3) . . ?
O8 C8 C9 114.4(4) . . ?
O9 C9 C8 114.8(4) . . ?
N15 C10 C11 111.2(10) . . ?
C12 C11 C10 113.2(9) . . ?
C11 C12 C13 110.3(9) . . ?
C14 C13 C12 107.2(8) . . ?
C13 C14 C15 110.7(10) . . ?
C16 C15 C14 110.7(9) . . ?
C15 C16 C17 116.4(8) . . ?
N16 C17 C16 118.4(8) . . ?

loop_
_geom_bond_atom_site_label_1
_geom_bond_atom_site_label_2
_geom_bond_distance
_geom_bond_site_symmetry_2
_geom_bond_publ_flag
C1 O1 1.261(4) . ?
C1 N1 1.327(5) . ?
C1 N2 1.344(5) . ?
C2 O2 1.253(4) . ?
C2 N4 1.325(5) . ?
C2 N3 1.343(5) . ?
C3 O3 1.254(4) . ?
C3 N6 1.323(5) . ?
C3 N5 1.337(5) . ?
C4 O4 1.264(4) . ?
C4 N8 1.324(5) . ?
C4 N7 1.337(5) . ?
C5 O5 1.250(4) . ?
C5 N9 1.330(5) . ?
C5 N10 1.334(5) . ?
C6 O6 1.234(5) . ?
C6 N12 1.332(5) . ?
C6 N11 1.343(5) . ?
C7 O7 1.241(4) . ?
C7 N14 1.313(5) . ?
C7 N13 1.348(5) . ?
C8 O8 1.410(6) . ?
C8 C9 1.506(7) . ?
C9 O9 1.403(6) . ?
C10 N15 1.410(8) . ?
C10 C11 1.507(9) . ?
C11 C12 1.435(9) . ?
C12 C13 1.529(9) . ?
C13 C14 1.431(9) . ?
C14 C15 1.553(9) . ?
C15 C16 1.381(8) . ?
C16 C17 1.502(8) . ?
C17 N16 1.435(7) . ?

loop_
_cod_related_entry_id
_cod_related_entry_database
_cod_related_entry_code
1 ChemSpider 21122789
